data_4509518
loop_
_publ_author_name
'Chung, Haemi'
'Barron, Paul M.'
'Novotny, Richard W.'
'Son, Hyun-Tak'
'Hu, Chunhua'
'Choe, Wonyoung'

_publ_section_title
;
 Structural Variation in Porphyrin Pillared Homologous Series: Influence
 of Distinct Coordination Centers for Pillars on Framework Topology
;
_journal_issue 7
_journal_name_full 'Crystal Growth &amp; Design'
_journal_page_first 3327
_journal_paper_doi 10.1021/cg900220g
_journal_volume 9
_journal_year 2009
_chemical_formula_moiety 'C72 H38 N8 O13 Zn3'
_chemical_formula_sum 'C72 H38 N8 O13 Zn3'
_chemical_formula_weight 1419.21
_chemical_name_systematic
; 
 ? 
;
_space_group_IT_number 129
_symmetry_cell_setting tetragonal
_symmetry_space_group_name_Hall '-P 4a 2a'
_symmetry_space_group_name_H-M 'P 4/n m m :2'
_atom_sites_solution_hydrogens geom
_atom_sites_solution_primary direct
_atom_sites_solution_secondary difmap
_audit_creation_method SHELXTL
_cell_angle_alpha 90.00
_cell_angle_beta 90.00
_cell_angle_gamma 90.00
_cell_formula_units_Z 2
_cell_length_a 16.7134(2)
_cell_length_b 16.7134(2)
_cell_length_c 30.8966(6)
_cell_measurement_reflns_used 8906
_cell_measurement_temperature 296(2)
_cell_measurement_theta_max 27.39
_cell_measurement_theta_min 2.17
_cell_volume 8630.6(2)
_computing_cell_refinement 'SAINT+ (Bruker, 2003)'
_computing_data_collection 'SMART (Bruker, 2005)'
_computing_data_reduction SAINT+
_computing_publication_material SHELXTL
_computing_structure_refinement SHELXTL
_computing_structure_solution 'SHELXTL (Sheldrick, 2008)'
_diffrn_ambient_temperature 296(2)
_diffrn_measured_fraction_theta_full 1.000
_diffrn_measured_fraction_theta_max 1.000
_diffrn_measurement_device_type 'Bruker SMART Apex CCD'
_diffrn_measurement_method '\w scans'
_diffrn_radiation_monochromator graphite
_diffrn_radiation_source 'fine-focus sealed tube'
_diffrn_radiation_type MoK\a
_diffrn_radiation_wavelength 0.71073
_diffrn_reflns_av_R_equivalents 0.0399
_diffrn_reflns_av_sigmaI/netI 0.0127
_diffrn_reflns_limit_h_max 20
_diffrn_reflns_limit_h_min -20
_diffrn_reflns_limit_k_max 20
_diffrn_reflns_limit_k_min -20
_diffrn_reflns_limit_l_max 38
_diffrn_reflns_limit_l_min -38
_diffrn_reflns_number 140034
_diffrn_reflns_theta_full 26.00
_diffrn_reflns_theta_max 26.00
_diffrn_reflns_theta_min 0.66
_diffrn_standards_number 0
_exptl_absorpt_coefficient_mu 0.441
_exptl_absorpt_correction_T_max 0.9139
_exptl_absorpt_correction_T_min 0.7962
_exptl_absorpt_correction_type multi-scan
_exptl_absorpt_process_details ' SADABS (Sheldrick, 2007)'
_exptl_crystal_colour purple
_exptl_crystal_density_diffrn 0.546
_exptl_crystal_density_method 'not measured'
_exptl_crystal_description plate
_exptl_crystal_F_000 1440
_exptl_crystal_size_max 0.542
_exptl_crystal_size_mid 0.476
_exptl_crystal_size_min 0.208
_platon_squeeze_details
;
Disordered, independent solvent molecules were eliminated from the refinement 
using SQUEEZE/PLATON [Spek, A.L. (2003), J. Appl. Cryst. 36, 7-13].

R factors before data are squeezed:
_refine_ls_R_factor_all           0.1135 
_refine_ls_R_factor_gt            0.1000 
_refine_ls_wR_factor_ref          0.3207 
_refine_ls_wR_factor_gt           0.2997 
;
_refine_diff_density_max .568
_refine_diff_density_min -.548
_refine_diff_density_rms .065
_refine_ls_extinction_method none
_refine_ls_goodness_of_fit_ref 1.010
_refine_ls_hydrogen_treatment constr
_refine_ls_matrix_type full
_refine_ls_number_parameters 221
_refine_ls_number_reflns 4785
_refine_ls_number_restraints 3
_refine_ls_restrained_S_all 1.016
_refine_ls_R_factor_all 0.0539
_refine_ls_R_factor_gt 0.0472
_refine_ls_shift/su_max 0.001
_refine_ls_shift/su_mean 0.000
_refine_ls_structure_factor_coef Fsqd
_refine_ls_weighting_details 'calc w=1/[\s^2^(Fo^2^)+(0.1122P)^2^] where P=(Fo^2^+2Fc^2^)/3'
_refine_ls_weighting_scheme calc
_refine_ls_wR_factor_gt 0.1341
_refine_ls_wR_factor_ref 0.1384
_reflns_number_gt 4239
_reflns_number_total 4785
_reflns_threshold_expression 'I > 2 \s(I)'
_cod_data_source_file cg900220gsup1.cif
_cod_data_source_block c8ch3sq
_cod_depositor_comments
;
The following automatic conversions were performed:

'_symmetry_cell_setting' value 'Tetragonal' changed to 'tetragonal'
according to /home/saulius/struct/CIF-dictionaries/cif_core.dic
dictionary named 'cif_core.dic' version 2.4.2 from 2011-04-26.

Automatic conversion script
Id: cif_fix_values 1891 2012-01-12 08:04:46Z andrius 
;
_cod_original_sg_symbol_H-M 'P 4/n m m'
_cod_database_code 4509518

loop_
_symmetry_equiv_pos_as_xyz
'x, y, z'
'-x+1/2, -y+1/2, z'
'-y+1/2, x, z'
'y, -x+1/2, z'
'-x, y+1/2, -z'
'x+1/2, -y, -z'
'y+1/2, x+1/2, -z'
'-y, -x, -z'
'-x, -y, -z'
'x-1/2, y-1/2, -z'
'y-1/2, -x, -z'
'-y, x-1/2, -z'
'x, -y-1/2, z'
'-x-1/2, y, z'
'-y-1/2, -x-1/2, z'
'y, x, z'

loop_
_atom_site_label
_atom_site_type_symbol
_atom_site_fract_x
_atom_site_fract_y
_atom_site_fract_z
_atom_site_U_iso_or_equiv
_atom_site_adp_type
_atom_site_occupancy
_atom_site_symmetry_multiplicity
_atom_site_calc_flag
_atom_site_refinement_flags
Zn1 Zn -0.2500 -0.2500 0.333733(6) 0.03718(4) Uani 1 8 d S
Zn2 Zn 0.2500 0.2500 0.300599(6) 0.03700(4) Uani 1 8 d S
Zn3 Zn 0.2500 0.2500 0.395593(6) 0.03793(4) Uani 1 8 d S
O1 O 0.16537(3) 0.16537(3) 0.31256(2) 0.0718(2) Uani 1 2 d S
O2 O 0.16516(2) 0.16516(2) 0.38418(2) 0.06613(19) Uani 1 2 d S
N1 N -0.12815(4) -0.2500 0.34499(2) 0.0441(2) Uani 1 2 d S
C1 C -0.07905(4) -0.18409(4) 0.34576(2) 0.04916(18) Uani 1 1 d .
C2 C 0.00340(4) -0.20959(4) 0.34765(3) 0.0675(2) Uani 1 1 d .
H2 H 0.0481 -0.1766 0.3487 0.081 Uiso 1 1 calc R
C3 C -0.10450(3) -0.10450(3) 0.34609(3) 0.0479(2) Uani 1 2 d S
C4 C -0.04068(3) -0.04068(3) 0.34679(3) 0.0523(3) Uani 1 2 d S
C7 C 0.07735(4) 0.07735(4) 0.34780(3) 0.0536(3) Uani 1 2 d S
C10 C 0.14123(4) 0.14123(4) 0.34826(3) 0.0502(2) Uani 1 2 d S
C5 C -0.02076(7) 0.00041(8) 0.31019(4) 0.0691(4) Uani 0.50 1 d P
H5 H -0.0476 -0.0109 0.2846 0.083 Uiso 0.50 1 calc PR
C6 C 0.03822(8) 0.05826(8) 0.31015(4) 0.0714(4) Uani 0.50 1 d P
H6 H 0.0515 0.0844 0.2845 0.086 Uiso 0.50 1 calc PR
C8 C 0.05764(7) 0.03647(7) 0.38499(4) 0.0597(3) Uani 0.50 1 d P
H8 H 0.0839 0.0485 0.4107 0.072 Uiso 0.50 1 calc PR
C9 C -0.00053(7) -0.02209(7) 0.38472(4) 0.0584(4) Uani 0.50 1 d P
H9 H -0.0129 -0.0492 0.4101 0.070 Uiso 0.50 1 calc PR
N2 N 0.2500 0.2500 -0.26334(5) 0.0610(5) Uani 1 8 d S
N3 N 0.2500 0.2500 0.23506(5) 0.0582(4) Uani 1 8 d S
N4 N 0.2500 0.2500 -0.12749(6) 0.1292(11) Uani 1 8 d S
N5 N 0.2500 0.2500 0.10028(7) 0.1431(12) Uani 1 8 d S
C13 C 0.2500 0.2500 -0.17601(8) 0.1222(13) Uani 1 8 d S
C16 C 0.2500 0.2500 -0.03746(8) 0.1224(13) Uani 1 8 d S
C17 C 0.2500 0.2500 0.00817(9) 0.1482(17) Uani 1 8 d S
C20 C 0.2500 0.2500 0.14532(9) 0.1300(14) Uani 1 8 d S
C11 C 0.27233(18) 0.30972(16) -0.23927(9) 0.0865(13) Uani 0.25 1 d P
H11 H 0.2863 0.3552 -0.2549 0.104 Uiso 0.25 1 calc PR
C12 C 0.2787(2) 0.3178(2) -0.19884(9) 0.116(2) Uani 0.25 1 d P
H12 H 0.2997 0.3631 -0.1855 0.139 Uiso 0.25 1 calc PR
C14 C 0.1850(3) 0.2783(4) -0.10888(11) 0.177(3) Uani 0.25 1 d P
C15 C 0.1878(2) 0.2762(2) -0.06049(9) 0.1139(19) Uani 0.25 1 d P
C18 C 0.18666(19) 0.2777(3) 0.03124(7) 0.126(3) Uani 0.25 1 d PD
C19 C 0.1854(2) 0.2747(4) 0.07815(9) 0.157(3) Uani 0.25 1 d PD
C21 C 0.2777(2) 0.1810(2) 0.16753(9) 0.109(2) Uani 0.25 1 d P
H21 H 0.2968 0.1353 0.1538 0.131 Uiso 0.25 1 calc PR
C22 C 0.27304(19) 0.18981(16) 0.21121(9) 0.0904(14) Uani 0.25 1 d P
H22 H 0.2891 0.1451 0.2268 0.109 Uiso 0.25 1 calc PR
C23 C 0.1118(4) 0.3044(4) -0.03663(12) 0.184(3) Uiso 0.25 1 d PD
H23 H 0.0667 0.3225 -0.0512 0.221 Uiso 0.25 1 calc PR
C24 C 0.1159(3) 0.3008(3) 0.00926(12) 0.184(3) Uiso 0.25 1 d PD
H24 H 0.0708 0.3140 0.0254 0.221 Uiso 0.25 1 calc PR
O3 O 0.1250(2) 0.30456(19) -0.12782(13) 0.1558(14) Uiso 0.25 1 d P
O4 O 0.1254(2) 0.3008(2) 0.09842(12) 0.1721(17) Uiso 0.25 1 d P
O5 O 0.2500 0.2500 0.45954(5) 0.0774(5) Uani 1 8 d S
H5O H 0.2500 0.2961 0.4731 0.093 Uiso 0.50 2 d SPR

loop_
_atom_site_aniso_label
_atom_site_aniso_U_11
_atom_site_aniso_U_22
_atom_site_aniso_U_33
_atom_site_aniso_U_23
_atom_site_aniso_U_13
_atom_site_aniso_U_12
Zn1 0.02973(5) 0.02973(5) 0.05209(9) 0.000 0.000 0.000
Zn2 0.03170(5) 0.03170(5) 0.04760(9) 0.000 0.000 0.000
Zn3 0.03276(5) 0.03276(5) 0.04826(9) 0.000 0.000 0.000
O1 0.0631(2) 0.0631(2) 0.0894(5) 0.0015(2) 0.0015(2) -0.0318(3)
O2 0.0556(2) 0.0556(2) 0.0872(4) -0.0019(2) -0.0019(2) -0.0257(3)
N1 0.0294(3) 0.0320(3) 0.0709(4) 0.000 0.0008(3) 0.000
C1 0.0336(3) 0.0381(3) 0.0757(4) -0.0002(3) 0.0005(3) -0.0045(3)
C2 0.0290(3) 0.0515(4) 0.1220(6) -0.0007(4) -0.0028(3) -0.0044(3)
C3 0.0351(2) 0.0351(2) 0.0734(5) 0.0003(3) 0.0003(3) -0.0062(3)
C4 0.0372(3) 0.0372(3) 0.0825(6) -0.0005(3) -0.0005(3) -0.0088(4)
C7 0.0400(3) 0.0400(3) 0.0810(6) -0.0002(3) -0.0002(3) -0.0074(4)
C10 0.0348(2) 0.0348(2) 0.0809(6) 0.0014(3) 0.0014(3) -0.0058(4)
C5 0.0610(7) 0.0695(8) 0.0769(6) 0.0117(6) -0.0164(6) -0.0329(5)
C6 0.0698(8) 0.0652(7) 0.0792(7) 0.0141(6) -0.0074(7) -0.0305(6)
C8 0.0511(6) 0.0534(7) 0.0746(6) 0.0050(6) -0.0119(6) -0.0178(5)
C9 0.0512(7) 0.0473(6) 0.0766(6) 0.0092(6) -0.0033(6) -0.0113(5)
N2 0.0648(6) 0.0648(6) 0.0535(8) 0.000 0.000 0.000
N3 0.0650(6) 0.0650(6) 0.0446(8) 0.000 0.000 0.000
N4 0.1704(15) 0.1704(15) 0.0467(11) 0.000 0.000 0.000
N5 0.1894(18) 0.1894(18) 0.0504(12) 0.000 0.000 0.000
C13 0.1546(18) 0.1546(18) 0.0575(14) 0.000 0.000 0.000
C16 0.1580(19) 0.1580(19) 0.0512(13) 0.000 0.000 0.000
C17 0.196(2) 0.196(2) 0.0535(15) 0.000 0.000 0.000
C20 0.166(2) 0.166(2) 0.0585(14) 0.000 0.000 0.000
C11 0.096(3) 0.0818(18) 0.0821(15) -0.0078(14) 0.0010(16) -0.0155(16)
C12 0.160(6) 0.125(3) 0.0620(15) -0.0015(16) -0.0014(19) -0.020(3)
C14 0.188(4) 0.253(8) 0.090(2) -0.006(3) 0.012(2) 0.071(4)
C15 0.157(3) 0.125(5) 0.0596(14) 0.0045(18) -0.0130(17) 0.012(3)
C18 0.173(4) 0.143(6) 0.0611(15) 0.0130(18) -0.0219(17) -0.020(3)
C19 0.148(3) 0.225(7) 0.097(2) -0.034(3) 0.022(2) 0.034(4)
C21 0.139(5) 0.126(3) 0.0624(15) -0.0121(17) 0.0055(18) 0.011(3)
C22 0.112(4) 0.0849(18) 0.0748(14) -0.0050(15) -0.0025(17) 0.0186(18)
O5 0.0885(7) 0.0885(7) 0.0552(8) 0.000 0.000 0.000

loop_
_atom_type_symbol
_atom_type_description
_atom_type_scat_dispersion_real
_atom_type_scat_dispersion_imag
_atom_type_scat_source
C C .0033 .0016 'International Tables Vol C Tables 4.2.6.8 and 6.1.1.4'
H H .0000 .0000 'International Tables Vol C Tables 4.2.6.8 and 6.1.1.4'
N N .0061 .0033 'International Tables Vol C Tables 4.2.6.8 and 6.1.1.4'
O O .0106 .0060 'International Tables Vol C Tables 4.2.6.8 and 6.1.1.4'
Zn Zn .2839 1.4301 'International Tables Vol C Tables 4.2.6.8 and 6.1.1.4'

loop_
_geom_angle_atom_site_label_1
_geom_angle_atom_site_label_2
_geom_angle_atom_site_label_3
_geom_angle
_geom_angle_site_symmetry_1
_geom_angle_site_symmetry_3
N1 Zn1 N1 88.375(7) . 3_455
N1 Zn1 N1 88.375(7) . 4_545
N1 Zn1 N1 160.61(4) 3_455 4_545
N1 Zn1 N1 160.61(4) . 2_445
N1 Zn1 N1 88.375(7) 3_455 2_445
N1 Zn1 N1 88.375(7) 4_545 2_445
N1 Zn1 N2 99.70(2) . 9
N1 Zn1 N2 99.69(2) 3_455 9
N1 Zn1 N2 99.69(2) 4_545 9
N1 Zn1 N2 99.69(2) 2_445 9
N3 Zn2 O1 100.46(2) . .
N3 Zn2 O1 100.46(2) . 2
O1 Zn2 O1 159.08(4) . 2
N3 Zn2 O1 100.46(2) . 4
O1 Zn2 O1 88.110(8) . 4
O1 Zn2 O1 88.110(8) 2 4
N3 Zn2 O1 100.46(2) . 3
O1 Zn2 O1 88.110(8) . 3
O1 Zn2 O1 88.110(8) 2 3
O1 Zn2 O1 159.08(4) 4 3
N3 Zn2 Zn3 180.0 . .
O1 Zn2 Zn3 79.54(2) . .
O1 Zn2 Zn3 79.54(2) 2 .
O1 Zn2 Zn3 79.54(2) 4 .
O1 Zn2 Zn3 79.54(2) 3 .
O5 Zn3 O2 99.98(2) . .
O5 Zn3 O2 99.97(2) . 2
O2 Zn3 O2 160.05(4) . 2
O5 Zn3 O2 99.97(2) . 4
O2 Zn3 O2 88.281(8) . 4
O2 Zn3 O2 88.281(8) 2 4
O5 Zn3 O2 99.97(2) . 3
O2 Zn3 O2 88.281(8) . 3
O2 Zn3 O2 88.281(8) 2 3
O2 Zn3 O2 160.05(4) 4 3
O5 Zn3 Zn2 180.0 . .
O2 Zn3 Zn2 80.02(2) . .
O2 Zn3 Zn2 80.03(2) 2 .
O2 Zn3 Zn2 80.03(2) 4 .
O2 Zn3 Zn2 80.03(2) 3 .
C10 O1 Zn2 127.81(6) . .
C10 O2 Zn3 126.99(6) . .
C1 N1 C1 106.60(7) 13 .
C1 N1 Zn1 126.28(3) 13 .
C1 N1 Zn1 126.28(3) . .
N1 C1 C3 125.59(6) . .
N1 C1 C2 109.52(5) . .
C3 C1 C2 124.86(6) . .
C2 C2 C1 107.17(4) 13 .
C2 C2 H2 126.4 13 .
C1 C2 H2 126.4 . .
C1 C3 C1 125.45(8) . 16
C1 C3 C4 117.27(4) . .
C1 C3 C4 117.27(4) 16 .
C5 C4 C9 118.03(9) 16 16
C5 C4 C9 113.73(9) . 16
C5 C4 C9 113.73(9) 16 .
C5 C4 C9 118.03(9) . .
C5 C4 C3 121.11(9) 16 .
C5 C4 C3 121.11(9) . .
C9 C4 C3 120.87(8) 16 .
C9 C4 C3 120.87(8) . .
C6 C7 C8 118.56(10) 16 16
C6 C7 C8 114.54(9) . 16
C6 C7 C8 114.54(9) 16 .
C6 C7 C8 118.56(10) . .
C6 C7 C10 120.62(9) 16 .
C6 C7 C10 120.62(9) . .
C8 C7 C10 120.82(9) 16 .
C8 C7 C10 120.82(9) . .
O1 C10 O2 125.64(8) . .
O1 C10 C7 116.81(8) . .
O2 C10 C7 117.55(8) . .
C4 C5 C6 121.84(11) . .
C4 C5 H5 119.1 . .
C6 C5 H5 119.1 . .
C7 C6 C5 120.15(11) . .
C7 C6 H6 119.9 . .
C5 C6 H6 119.9 . .
C7 C8 C9 121.04(11) . .
C7 C8 H8 119.5 . .
C9 C8 H8 119.5 . .
C8 C9 C4 120.36(10) . .
C8 C9 H9 119.8 . .
C4 C9 H9 119.8 . .
C11 N2 C11 110.2(3) 16 15_665
C11 N2 C11 110.2(3) 4 3
C11 N2 C11 110.2(3) 14_655 13_565
C11 N2 C11 110.2(3) . 2
C11 N2 Zn1 124.91(13) 16 9
C11 N2 Zn1 124.91(13) . 9
C11 N2 Zn1 124.91(13) 4 9
C11 N2 Zn1 124.91(13) 14_655 9
C11 N2 Zn1 124.91(13) 15_665 9
C11 N2 Zn1 124.91(13) 3 9
C11 N2 Zn1 124.91(13) 13_565 9
C11 N2 Zn1 124.91(13) 2 9
C22 N3 C22 111.2(3) 14_655 13_565
C22 N3 C22 111.2(3) 4 3
C22 N3 C22 111.2(3) 16 15_665
C22 N3 C22 111.2(3) . 2
C22 N3 Zn2 124.38(13) 4 .
C22 N3 Zn2 124.38(13) 14_655 .
C22 N3 Zn2 124.38(13) 16 .
C22 N3 Zn2 124.38(13) . .
C22 N3 Zn2 124.38(13) 13_565 .
C22 N3 Zn2 124.38(13) 3 .
C22 N3 Zn2 124.38(13) 15_665 .
C22 N3 Zn2 124.38(13) 2 .
C14 N4 C14 111.2(4) 16 4
C14 N4 C14 113.7(5) 2 15_665
C14 N4 C14 128.2(4) 16 15_665
C14 N4 C14 128.2(4) 14_655 13_565
C14 N4 C14 111.2(4) 2 13_565
C14 N4 C14 113.7(5) 4 13_565
C14 N4 C14 113.7(5) 14_655 3
C14 N4 C14 128.2(4) 4 3
C14 N4 C14 111.2(4) 15_665 3
C14 N4 C14 111.2(4) 14_655 .
C14 N4 C14 128.2(4) 2 .
C14 N4 C14 113.7(5) 16 .
C14 N4 C13 115.88(18) 14_655 .
C14 N4 C13 115.88(18) 2 .
C14 N4 C13 115.88(18) 16 .
C14 N4 C13 115.88(18) 4 .
C14 N4 C13 115.88(18) 15_665 .
C14 N4 C13 115.88(18) 13_565 .
C14 N4 C13 115.88(18) 3 .
C14 N4 C13 115.88(18) . .
C19 N5 C19 118.8(3) 3 4
C19 N5 C19 118.8(3) 15_665 16
C19 N5 C19 118.8(3) 13_565 14_655
C19 N5 C19 118.8(3) . 2
C19 N5 C20 120.59(15) 3 .
C19 N5 C20 120.59(15) 13_565 .
C19 N5 C20 120.59(15) . .
C19 N5 C20 120.59(15) 4 .
C19 N5 C20 120.59(15) 15_665 .
C19 N5 C20 120.59(15) 16 .
C19 N5 C20 120.59(15) 14_655 .
C19 N5 C20 120.59(15) 2 .
C12 C13 C12 120.4(3) 2 .
C12 C13 C12 120.4(3) 15_665 16
C12 C13 C12 120.4(3) 13_565 14_655
C12 C13 C12 120.4(3) 3 4
C12 C13 N4 119.82(15) 15_665 .
C12 C13 N4 119.82(15) 2 .
C12 C13 N4 119.82(15) 13_565 .
C12 C13 N4 119.82(15) 3 .
C12 C13 N4 119.82(15) . .
C12 C13 N4 119.82(15) 16 .
C12 C13 N4 119.82(15) 14_655 .
C12 C13 N4 119.82(15) 4 .
C15 C16 C15 115.5(3) 14_655 13_565
C15 C16 C15 115.5(3) 2 .
C15 C16 C15 115.5(3) 3 4
C15 C16 C15 115.5(3) 16 15_665
C15 C16 C17 122.26(15) 16 .
C15 C16 C17 122.26(15) 14_655 .
C15 C16 C17 122.26(15) 2 .
C15 C16 C17 122.26(15) 13_565 .
C15 C16 C17 122.26(15) 3 .
C15 C16 C17 122.26(15) . .
C15 C16 C17 122.26(15) 4 .
C15 C16 C17 122.26(15) 15_665 .
C18 C17 C18 116.7(3) 4 3
C18 C17 C18 116.7(3) 13_565 14_655
C18 C17 C18 116.7(3) . 2
C18 C17 C18 116.7(3) 15_665 16
C18 C17 C16 121.67(15) 4 .
C18 C17 C16 121.67(15) 15_665 .
C18 C17 C16 121.67(15) 3 .
C18 C17 C16 121.67(15) 13_565 .
C18 C17 C16 121.67(15) . .
C18 C17 C16 121.67(15) 14_655 .
C18 C17 C16 121.67(15) 2 .
C18 C17 C16 121.67(15) 16 .
N5 C20 C21 118.91(16) . 13_565
N5 C20 C21 118.91(16) . 3
N5 C20 C21 118.91(16) . 2
N5 C20 C21 118.91(16) . 15_665
N5 C20 C21 118.91(16) . 14_655
C21 C20 C21 122.2(3) 13_565 14_655
N5 C20 C21 118.91(16) . 4
C21 C20 C21 122.2(3) 3 4
N5 C20 C21 118.91(16) . .
C21 C20 C21 122.2(3) 2 .
N5 C20 C21 118.91(16) . 16
C21 C20 C21 122.2(3) 15_665 16
C12 C11 N2 132.3(3) . .
C12 C11 H11 113.8 . .
N2 C11 H11 113.8 . .
C11 C12 C13 112.2(3) . .
C11 C12 H12 123.9 . .
C13 C12 H12 123.9 . .
O3 C14 N4 126.0(3) . .
O3 C14 C15 120.3(4) . .
N4 C14 C15 113.7(3) . .
C16 C15 C14 124.4(3) . .
C16 C15 C23 119.1(3) . .
C14 C15 C23 116.4(3) . .
C17 C18 C24 119.5(2) . .
C17 C18 C19 121.6(3) . .
C24 C18 C19 118.4(3) . .
O4 C19 N5 119.5(3) . .
O4 C19 C18 119.8(4) . .
N5 C19 C18 120.5(3) . .
C22 C21 C20 111.9(3) . .
C22 C21 H21 124.0 . .
C20 C21 H21 124.0 . .
N3 C22 C21 131.4(3) . .
N3 C22 H22 114.3 . .
C21 C22 H22 114.3 . .
C24 C23 C15 115.1(5) . .
C24 C23 H23 122.4 . .
C15 C23 H23 122.4 . .
C18 C24 C23 122.0(4) . .
C18 C24 H24 119.0 . .
C23 C24 H24 119.0 . .
Zn3 O5 H5O 118.5 . .

loop_
_geom_bond_atom_site_label_1
_geom_bond_atom_site_label_2
_geom_bond_distance
_geom_bond_site_symmetry_2
Zn1 N1 2.0661(7) .
Zn1 N1 2.0661(7) 3_455
Zn1 N1 2.0661(7) 4_545
Zn1 N1 2.0661(7) 2_445
Zn1 N2 2.1747(16) 9
Zn2 N3 2.0249(14) .
Zn2 O1 2.0342(6) .
Zn2 O1 2.0342(6) 2
Zn2 O1 2.0342(6) 4
Zn2 O1 2.0342(6) 3
Zn2 Zn3 2.9350(3) .
Zn3 O5 1.9757(14) .
Zn3 O2 2.0360(6) .
Zn3 O2 2.0361(6) 2
Zn3 O2 2.0361(6) 4
Zn3 O2 2.0361(6) 3
O1 C10 1.2419(11) .
O2 C10 1.2456(11) .
N1 C1 1.3737(7) 13
N1 C1 1.3738(7) .
C1 C3 1.3967(7) .
C1 C2 1.4436(9) .
C2 C2 1.3507(14) 13
C2 H2 0.9300 .
C3 C1 1.3968(7) 16
C3 C4 1.5084(12) .
C4 C5 1.3642(15) 16
C4 C5 1.3642(15) .
C4 C9 1.3858(15) 16
C4 C9 1.3858(15) .
C7 C6 1.3721(15) 16
C7 C6 1.3721(15) .
C7 C8 1.3770(15) 16
C7 C8 1.3770(15) .
C7 C10 1.5099(12) .
C5 C6 1.3809(17) .
C5 H5 0.9300 .
C6 H6 0.9300 .
C8 C9 1.3795(15) .
C8 H8 0.9300 .
C9 H9 0.9300 .
N2 C11 1.299(3) 16
N2 C11 1.299(3) .
N2 C11 1.299(3) 4
N2 C11 1.299(3) 14_655
N2 C11 1.299(3) 15_665
N2 C11 1.299(3) 3
N2 C11 1.299(3) 13_565
N2 C11 1.300(3) 2
N2 Zn1 2.1748(16) 9
N3 C22 1.305(3) 4
N3 C22 1.305(3) 14_655
N3 C22 1.305(3) 16
N3 C22 1.305(3) .
N3 C22 1.305(3) 13_565
N3 C22 1.305(3) 3
N3 C22 1.305(3) 15_665
N3 C22 1.305(3) 2
N4 C14 1.317(4) 14_655
N4 C14 1.317(4) 2
N4 C14 1.317(4) 16
N4 C14 1.317(4) 4
N4 C14 1.317(4) 15_665
N4 C14 1.317(4) 13_565
N4 C14 1.317(4) 3
N4 C14 1.317(4) .
N4 C13 1.499(3) .
N5 C19 1.343(4) 3
N5 C19 1.343(4) 13_565
N5 C19 1.343(4) .
N5 C19 1.343(4) 4
N5 C19 1.343(4) 15_665
N5 C19 1.343(4) 16
N5 C19 1.343(4) 14_655
N5 C19 1.343(4) 2
N5 C20 1.392(3) .
C13 C12 1.419(4) 15_665
C13 C12 1.419(4) 2
C13 C12 1.419(4) 13_565
C13 C12 1.419(4) 3
C13 C12 1.419(4) .
C13 C12 1.419(4) 16
C13 C12 1.419(4) 14_655
C13 C12 1.419(4) 4
C16 C15 1.333(3) 16
C16 C15 1.333(3) 14_655
C16 C15 1.333(3) 2
C16 C15 1.333(3) 13_565
C16 C15 1.333(3) 3
C16 C15 1.333(3) .
C16 C15 1.333(3) 4
C16 C15 1.333(3) 15_665
C16 C17 1.410(4) .
C17 C18 1.358(3) 4
C17 C18 1.358(3) 15_665
C17 C18 1.358(3) 3
C17 C18 1.358(3) 13_565
C17 C18 1.358(3) .
C17 C18 1.358(3) 14_655
C17 C18 1.358(3) 2
C17 C18 1.358(3) 16
C20 C21 1.420(4) 13_565
C20 C21 1.420(4) 3
C20 C21 1.420(4) 2
C20 C21 1.420(4) 15_665
C20 C21 1.420(4) 14_655
C20 C21 1.420(4) 4
C20 C21 1.420(4) .
C20 C21 1.420(4) 16
C11 C12 1.261(4) .
C11 H11 0.9300 .
C12 H12 0.9300 .
C14 O3 1.241(5) .
C14 C15 1.496(4) .
C15 C23 1.542(7) .
C18 C24 1.417(5) .
C18 C19 1.451(3) .
C19 O4 1.259(5) .
C21 C22 1.360(4) .
C21 H21 0.9300 .
C22 H22 0.9300 .
C23 C24 1.421(5) .
C23 H23 0.9300 .
C24 H24 0.9300 .
O5 H5O 0.8772 .

loop_
_platon_squeeze_void_nr
_platon_squeeze_void_average_x
_platon_squeeze_void_average_y
_platon_squeeze_void_average_z
_platon_squeeze_void_volume
_platon_squeeze_void_count_electrons
1 -0.011 0.007 -0.005 5593.4 1369.1
